data_4123193
loop_
_publ_author_name
'Robinson, Sean W.'
'Mustoe, Chantal L.'
'White, Nicholas G.'
'Brown, Asha'
'Thompson, Amber L.'
'Kennepohl, Pierre'
'Beer, Paul D.'

_publ_section_title
;
 Evidence for halogen bond covalency in acyclic and interlocked
 halogen-bonding receptor anion recognition.
;
_journal_issue 1
_journal_name_full 'Journal of the American Chemical Society'
_journal_page_first 499
_journal_page_last 507
_journal_paper_doi 10.1021/ja511648d
_journal_volume 137
_journal_year 2015
_chemical_compound_source synthesized
_chemical_formula_moiety 'C26 H40 I2 N7, Cl'
_chemical_formula_sum 'C26 H40 Cl I2 N7'
_chemical_formula_weight 739.91
_space_group_IT_number 2
_symmetry_cell_setting triclinic
_symmetry_space_group_name_Hall '-P 1'
_symmetry_space_group_name_H-M 'P -1'
_atom_sites_solution_hydrogens difmap
_atom_sites_solution_primary other
_cell_angle_alpha 86.3176(15)
_cell_angle_beta 86.4171(14)
_cell_angle_gamma 89.6638(19)
_cell_formula_units_Z 2
_cell_length_a 7.1984(3)
_cell_length_b 11.0786(4)
_cell_length_c 20.0022(8)
_cell_measurement_reflns_used 39533
_cell_measurement_temperature 150
_cell_measurement_theta_max 27
_cell_measurement_theta_min 5
_cell_volume 1588.73(11)
_computing_cell_refinement 'DENZO/SCALEPACK (Otwinowski & Minor, 1997)'
_computing_data_collection 'COLLECT (Nonius, 2001).'
_computing_data_reduction 'DENZO/SCALEPACK (Otwinowski & Minor, 1997)'
_computing_publication_material 'CRYSTALS (Betteridge et al., 2003)'
_computing_structure_refinement 'CRYSTALS (Betteridge et al., 2003)'
_computing_structure_solution 'Superflip (Palatinus & Chapuis, 2007)'
_diffrn_ambient_pressure 101
_diffrn_ambient_temperature 150
_diffrn_measured_fraction_theta_full 0.965
_diffrn_measured_fraction_theta_max 0.953
_diffrn_measurement_device Area
_diffrn_measurement_device_type 'Nonius KappaCCD'
_diffrn_measurement_method \w
_diffrn_radiation_monochromator graphite
_diffrn_radiation_type 'Mo K\a'
_diffrn_radiation_wavelength 0.71073
_diffrn_reflns_av_R_equivalents 0.065
_diffrn_reflns_limit_h_max 9
_diffrn_reflns_limit_h_min -9
_diffrn_reflns_limit_k_max 14
_diffrn_reflns_limit_k_min -12
_diffrn_reflns_limit_l_max 25
_diffrn_reflns_limit_l_min -25
_diffrn_reflns_number 18945
_diffrn_reflns_theta_full 25.225
_diffrn_reflns_theta_max 27.418
_diffrn_reflns_theta_min 5.112
_diffrn_standards_number 0
_exptl_absorpt_coefficient_mu 2.090
_exptl_absorpt_correction_T_max 1.00
_exptl_absorpt_correction_T_min 0.94
_exptl_absorpt_correction_type multi-scan
_exptl_absorpt_process_details 'DENZO/SCALEPACK (Otwinowski & Minor, 1997)'
_exptl_crystal_colour colourless
_exptl_crystal_density_diffrn 1.547
_exptl_crystal_density_meas ?
_exptl_crystal_density_method 'not measured'
_exptl_crystal_description needle-plate
_exptl_crystal_F_000 736
_exptl_crystal_size_max 0.14
_exptl_crystal_size_mid 0.02
_exptl_crystal_size_min 0.01
_refine_diff_density_max 1.55
_refine_diff_density_min -0.93
_refine_ls_extinction_method None
_refine_ls_goodness_of_fit_ref 0.9549
_refine_ls_hydrogen_treatment constr
_refine_ls_matrix_type full
_refine_ls_number_parameters 325
_refine_ls_number_reflns 5461
_refine_ls_number_restraints 162
_refine_ls_R_factor_all 0.0732
_refine_ls_R_factor_gt 0.0471
_refine_ls_shift/su_max 0.0003984
_refine_ls_shift/su_mean 0.0000110
_refine_ls_structure_factor_coef Fsqd
_refine_ls_weighting_details
;
 Method, part 1, Chebychev polynomial, (Watkin, 1994, Prince, 1982) 
 [weight] = 1.0/[A~0~*T~0~(x)+A~1~*T~1~(x) ... +A~n-1~]*T~n-1~(x)] 
 where A~i~ are the Chebychev coefficients listed below and x= Fcalc/Fmax 
 Method = Robust Weighting (Prince, 1982) 
 W = [weight] * [1-(deltaF/6*sigmaF)^2^]^2^ 
 A~i~ are: 
 24.2 35.5 17.8 4.65 
;
_refine_ls_weighting_scheme calc
_refine_ls_wR_factor_all 0.1360
_refine_ls_wR_factor_gt 0.1114
_refine_ls_wR_factor_ref 0.1360
_reflns_limit_h_max 9
_reflns_limit_h_min -9
_reflns_limit_k_max 14
_reflns_limit_k_min -14
_reflns_limit_l_max 25
_reflns_limit_l_min 0
_reflns_number_gt 3942
_reflns_number_total 6896
_reflns_threshold_expression I>2.0\s(I)
_oxford_diffrn_Wilson_B_factor 4.45
_oxford_diffrn_Wilson_scale 11.46
_oxford_refine_ls_r_factor_ref 0.0731
_oxford_refine_ls_scale 0.3066(3)
_oxford_reflns_number_all 5462
_oxford_reflns_threshold_expression_ref I>-3.0\s(I)
_cod_data_source_file ja511648d_si_002.cif
_cod_data_source_block 4cCl
_cod_depositor_comments
;
The following automatic conversions were performed:

'_atom_sites_solution_primary' value 'Other' changed to 'other'
according to
/home/saulius/struct/COD-crude-data--automatic-downloads/rss-feeds/ACS/lib/dictionaries/cif_core.dic
dictionary named 'cif_core.dic' version 2.4.2 from 2011-04-26.

Automatic conversion script
Id: cif_fix_values 2935 2014-11-11 08:27:57Z andrius 

The following automatic conversions were performed:

'_exptl_crystal_density_meas' value 'not measured' was changed to '?'
- the value is perceived as not measured.

Automatic conversion script
Id: cif_fix_values 3008 2015-01-20 13:52:24Z robertas 

 Adding full bibliography for 4123193--4123198.cif.
;
_cod_original_sg_symbol_H-M 'P -1 '
_cod_original_formula_sum 'C26 H40 Cl1 I2 N7'
_cod_database_code 4123193

loop_
_symmetry_equiv_pos_as_xyz
x,y,z
-x,-y,-z

loop_
_atom_site_label
_atom_site_type_symbol
_atom_site_fract_x
_atom_site_fract_y
_atom_site_fract_z
_atom_site_U_iso_or_equiv
_atom_site_occupancy
_atom_site_adp_type
_atom_site_refinement_flags_posn
_atom_site_refinement_flags_adp
N1 N 0.7814(8) 0.7605(5) 0.4600(4) 0.0552 1.0000 Uani . .
C2 C 0.7461(9) 0.6774(6) 0.4171(4) 0.0556 1.0000 Uani . .
C3 C 0.7326(9) 0.5553(6) 0.4374(4) 0.0504 1.0000 Uani . .
C4 C 0.7563(10) 0.5232(7) 0.5040(4) 0.0554 1.0000 Uani . .
C5 C 0.7955(9) 0.6090(6) 0.5497(4) 0.0530 1.0000 Uani . .
C6 C 0.8052(9) 0.7289(7) 0.5249(4) 0.0569 1.0000 Uani . .
C7 C 0.7937(12) 0.8892(7) 0.4362(5) 0.0714 1.0000 Uani . .
C8 C 0.6918(10) 0.4703(7) 0.3869(4) 0.0566 1.0000 Uani . .
N9 N 0.6672(10) 0.5151(6) 0.3225(4) 0.0640 1.0000 Uani . .
N10 N 0.6272(10) 0.4248(7) 0.2865(4) 0.0714 1.0000 Uani . U
N11 N 0.6264(9) 0.3221(6) 0.3278(4) 0.0627 1.0000 Uani D U
C12 C 0.6679(9) 0.3470(6) 0.3903(4) 0.0521 1.0000 Uani . U
I13 I 0.68422(6) 0.21299(4) 0.46743(3) 0.0563 1.0000 Uani . .
C14 C 0.5848(11) 0.2035(8) 0.3003(5) 0.0760 1.0000 Uani D U
C15 C 0.7675(12) 0.1381(9) 0.2821(6) 0.1015 1.0000 Uani D U
C16 C 0.7356(15) 0.0235(10) 0.2479(8) 0.1360 1.0000 Uani D U
C17 C 0.9194(19) -0.0473(11) 0.2371(7) 0.1547 1.0000 Uani D U
C18 C 1.056(2) 0.0179(13) 0.1852(9) 0.1653 1.0000 Uani D U
C19 C 1.222(2) -0.0653(13) 0.1684(8) 0.1620 1.0000 Uani D U
C20 C 1.355(2) -0.0037(15) 0.1150(11) 0.1934 1.0000 Uani D U
C21 C 1.518(3) -0.0879(19) 0.0983(13) 0.2163 1.0000 Uani D U
C22 C 0.8241(10) 0.5838(7) 0.6206(4) 0.0557 1.0000 Uani . .
N23 N 0.8731(10) 0.6766(7) 0.6575(4) 0.0705 1.0000 Uani . .
N24 N 0.8991(11) 0.6358(7) 0.7187(4) 0.0793 1.0000 Uani . U
N25 N 0.8661(10) 0.5145(7) 0.7223(4) 0.0709 1.0000 Uani D U
C26 C 0.8212(11) 0.4787(7) 0.6622(4) 0.0604 1.0000 Uani . U
I27 I 0.76639(7) 0.29825(4) 0.64679(3) 0.0624 1.0000 Uani . U
C28 C 0.8881(12) 0.4447(10) 0.7864(5) 0.0889 1.0000 Uani D U
C29 C 0.7011(14) 0.4306(8) 0.8272(5) 0.0969 1.0000 Uani D U
C30 C 0.6374(14) 0.5484(9) 0.8563(5) 0.1001 1.0000 Uani D U
C31 C 0.4452(15) 0.5331(10) 0.8937(6) 0.1142 1.0000 Uani D U
C32 C 0.3786(16) 0.6528(10) 0.9212(7) 0.1265 1.0000 Uani D U
C33 C 0.1846(17) 0.6393(12) 0.9572(8) 0.1459 1.0000 Uani D U
C34 C 0.122(2) 0.7579(13) 0.9864(9) 0.1682 1.0000 Uani D U
C35 C -0.071(2) 0.7444(19) 1.0207(12) 0.2145 1.0000 Uani D U
Cl36 Cl 0.7071(3) 0.03848(16) 0.60020(11) 0.0636 1.0000 Uani . U
H21 H 0.7296 0.7026 0.3719 0.0683 1.0000 Uiso R .
H41 H 0.7469 0.4416 0.5195 0.0662 1.0000 Uiso R .
H61 H 0.8281 0.7894 0.5535 0.0671 1.0000 Uiso R .
H71 H 0.7848 0.9374 0.4744 0.1071 1.0000 Uiso R .
H72 H 0.9100 0.9040 0.4112 0.1072 1.0000 Uiso R .
H73 H 0.6929 0.9081 0.4085 0.1071 1.0000 Uiso R .
H141 H 0.5123 0.1544 0.3342 0.0931 1.0000 Uiso R .
H142 H 0.5136 0.2172 0.2607 0.0930 1.0000 Uiso R .
H151 H 0.8354 0.1189 0.3222 0.1300 1.0000 Uiso R .
H152 H 0.8419 0.1888 0.2489 0.1300 1.0000 Uiso R .
H161 H 0.6486 -0.0262 0.2770 0.1662 1.0000 Uiso R .
H162 H 0.6804 0.0424 0.2047 0.1663 1.0000 Uiso R .
H171 H 0.9778 -0.0575 0.2800 0.1912 1.0000 Uiso R .
H172 H 0.8917 -0.1269 0.2215 0.1911 1.0000 Uiso R .
H181 H 1.0974 0.0910 0.2035 0.2049 1.0000 Uiso R .
H182 H 0.9934 0.0376 0.1443 0.2051 1.0000 Uiso R .
H191 H 1.2924 -0.0794 0.2080 0.2061 1.0000 Uiso R .
H192 H 1.1805 -0.1417 0.1537 0.2060 1.0000 Uiso R .
H201 H 1.4001 0.0716 0.1305 0.2411 1.0000 Uiso R .
H202 H 1.2873 0.0134 0.0747 0.2412 1.0000 Uiso R .
H213 H 1.5922 -0.0496 0.0576 0.3250 1.0000 Uiso R .
H212 H 1.5950 -0.0935 0.1394 0.3250 1.0000 Uiso R .
H211 H 1.4678 -0.1701 0.0887 0.3250 1.0000 Uiso R .
H281 H 0.9747 0.4871 0.8124 0.1061 1.0000 Uiso R .
H282 H 0.9375 0.3652 0.7771 0.1060 1.0000 Uiso R .
H291 H 0.7133 0.3698 0.8641 0.1151 1.0000 Uiso R .
H292 H 0.6078 0.4047 0.7978 0.1152 1.0000 Uiso R .
H301 H 0.7271 0.5722 0.8872 0.1202 1.0000 Uiso R .
H302 H 0.6306 0.6113 0.8201 0.1200 1.0000 Uiso R .
H311 H 0.4509 0.4715 0.9302 0.1381 1.0000 Uiso R .
H312 H 0.3561 0.5084 0.8625 0.1382 1.0000 Uiso R .
H321 H 0.4659 0.6785 0.9524 0.1532 1.0000 Uiso R .
H322 H 0.3722 0.7136 0.8845 0.1531 1.0000 Uiso R .
H331 H 0.1882 0.5769 0.9935 0.1752 1.0000 Uiso R .
H332 H 0.0958 0.6171 0.9256 0.1751 1.0000 Uiso R .
H341 H 0.2090 0.7784 1.0192 0.2052 1.0000 Uiso R .
H342 H 0.1204 0.8211 0.9505 0.2051 1.0000 Uiso R .
H353 H -0.1078 0.8203 1.0383 0.3210 1.0000 Uiso R .
H352 H -0.0699 0.6827 1.0567 0.3210 1.0000 Uiso R .
H351 H -0.1580 0.7227 0.9889 0.3210 1.0000 Uiso R .

loop_
_atom_site_aniso_label
_atom_site_aniso_U_11
_atom_site_aniso_U_22
_atom_site_aniso_U_33
_atom_site_aniso_U_23
_atom_site_aniso_U_13
_atom_site_aniso_U_12
N1 0.046(3) 0.037(3) 0.081(5) -0.005(3) 0.005(3) -0.003(2)
C2 0.040(4) 0.050(4) 0.076(5) -0.008(4) 0.002(3) 0.005(3)
C3 0.038(3) 0.045(4) 0.068(5) -0.004(3) 0.002(3) 0.001(3)
C4 0.046(4) 0.044(4) 0.077(5) -0.010(3) 0.002(3) 0.004(3)
C5 0.033(3) 0.051(4) 0.076(5) -0.014(3) 0.002(3) 0.001(3)
C6 0.037(3) 0.047(4) 0.087(6) -0.016(4) 0.000(3) 0.003(3)
C7 0.068(5) 0.042(4) 0.103(7) 0.005(4) -0.004(5) 0.001(4)
C8 0.044(4) 0.055(4) 0.071(5) -0.011(4) -0.004(3) 0.005(3)
N9 0.070(4) 0.054(4) 0.069(4) -0.010(3) -0.006(3) 0.007(3)
N10 0.075(5) 0.067(4) 0.073(5) -0.010(4) -0.004(4) 0.010(4)
N11 0.064(4) 0.053(3) 0.073(4) -0.012(3) -0.011(3) 0.006(3)
C12 0.042(4) 0.052(4) 0.063(4) -0.009(3) -0.004(3) 0.003(3)
I13 0.0482(3) 0.0429(3) 0.0781(4) -0.0075(2) -0.0013(2) 0.00008(19)
C14 0.077(5) 0.066(4) 0.089(6) -0.025(4) -0.016(5) -0.001(4)
C15 0.099(6) 0.093(7) 0.119(8) -0.050(6) -0.020(6) 0.023(5)
C16 0.143(8) 0.102(8) 0.173(12) -0.073(8) -0.023(8) 0.020(6)
C17 0.188(11) 0.129(10) 0.150(12) -0.053(9) 0.007(8) 0.062(8)
C18 0.170(12) 0.166(14) 0.161(14) -0.024(10) -0.005(9) 0.065(9)
C19 0.173(12) 0.165(14) 0.149(13) -0.030(10) 0.000(9) 0.062(10)
C20 0.170(15) 0.194(17) 0.214(19) -0.036(14) 0.020(11) 0.025(12)
C21 0.163(16) 0.22(2) 0.27(3) -0.08(2) 0.037(14) 0.015(13)
C22 0.046(4) 0.049(4) 0.073(5) -0.015(4) 0.001(3) -0.001(3)
N23 0.070(4) 0.065(4) 0.078(5) -0.012(4) -0.009(4) -0.003(3)
N24 0.085(5) 0.072(4) 0.084(5) -0.018(3) -0.013(4) -0.007(4)
N25 0.065(4) 0.073(5) 0.076(3) -0.010(3) -0.013(3) 0.000(3)
C26 0.054(4) 0.054(2) 0.074(4) -0.011(3) -0.004(3) 0.007(3)
I27 0.0560(3) 0.0539(3) 0.0764(4) -0.0021(2) -0.0011(2) 0.0053(2)
C28 0.095(5) 0.090(6) 0.084(4) -0.003(4) -0.023(4) 0.011(5)
C29 0.115(6) 0.103(6) 0.072(6) 0.004(5) -0.009(4) 0.008(6)
C30 0.111(7) 0.113(7) 0.077(6) -0.008(5) -0.012(5) 0.009(6)
C31 0.121(7) 0.134(9) 0.087(8) -0.009(6) 0.000(6) 0.009(7)
C32 0.135(9) 0.140(9) 0.104(9) -0.012(7) 0.003(7) 0.020(8)
C33 0.142(9) 0.184(13) 0.109(10) -0.010(9) 0.014(8) 0.034(9)
C34 0.158(12) 0.189(14) 0.154(14) -0.020(11) 0.026(10) 0.040(11)
C35 0.159(15) 0.26(3) 0.22(2) -0.052(18) 0.046(14) 0.051(14)
Cl36 0.0585(10) 0.0386(9) 0.0942(14) -0.0106(9) -0.0007(10) -0.0101(7)

loop_
_atom_type_symbol
_atom_type_scat_dispersion_real
_atom_type_scat_dispersion_imag
_atom_type_scat_Cromer_Mann_a1
_atom_type_scat_Cromer_Mann_b1
_atom_type_scat_Cromer_Mann_a2
_atom_type_scat_Cromer_Mann_b2
_atom_type_scat_Cromer_Mann_a3
_atom_type_scat_Cromer_Mann_b3
_atom_type_scat_Cromer_Mann_a4
_atom_type_scat_Cromer_Mann_b4
_atom_type_scat_Cromer_Mann_c
_atom_type_scat_source
C 0.0033 0.0016 2.3100 20.8439 1.0200 10.2075 1.5886 0.5687 0.8650 51.6512 0.2156 'International Tables Vol C 4.2.6.8 and 6.1.1.4'
H 0.0000 0.0000 0.4930 10.5109 0.3229 26.1257 0.1402 3.1424 0.0408 57.7998 0.0030 'International Tables Vol C 4.2.6.8 and 6.1.1.4'
N 0.0061 0.0033 12.2126 0.0057 3.1322 9.8933 2.0125 28.9975 1.1663 0.5826 -11.5290 'International Tables Vol C 4.2.6.8 and 6.1.1.4'
I -0.4742 1.8119 20.1472 4.3470 18.9949 0.3814 7.5138 27.7660 2.2735 66.8776 4.0712 'International Tables Vol C 4.2.6.8 and 6.1.1.4'
Cl 0.1484 0.1585 11.4604 0.0104 7.1964 1.1662 6.2556 18.5194 1.6455 47.7784 -9.5574 'International Tables Vol C 4.2.6.8 and 6.1.1.4'

loop_
_geom_angle_atom_site_label_1
_geom_angle_atom_site_label_2
_geom_angle_atom_site_label_3
_geom_angle
_geom_angle_publ_flag
C2 N1 C6 121.0(6) yes
C2 N1 C7 119.7(7) yes
C6 N1 C7 119.3(7) yes
N1 C2 C3 121.6(8) yes
N1 C2 H21 118.9 no
C3 C2 H21 119.5 no
C2 C3 C4 117.3(7) yes
C2 C3 C8 118.0(7) yes
C4 C3 C8 124.7(7) yes
C3 C4 C5 121.9(7) yes
C3 C4 H41 119.4 no
C5 C4 H41 118.6 no
C4 C5 C6 116.6(7) yes
C4 C5 C22 125.9(7) yes
C6 C5 C22 117.4(7) yes
C5 C6 N1 121.5(7) yes
C5 C6 H61 119.9 no
N1 C6 H61 118.7 no
N1 C7 H71 108.6 no
N1 C7 H72 109.6 no
H71 C7 H72 109.9 no
N1 C7 H73 108.8 no
H71 C7 H73 109.8 no
H72 C7 H73 110.0 no
C3 C8 N9 118.6(7) yes
C3 C8 C12 132.7(7) yes
N9 C8 C12 108.7(7) yes
C8 N9 N10 108.6(7) yes
N9 N10 N11 107.3(7) yes
N10 N11 C12 110.8(6) yes
N10 N11 C14 119.4(7) yes
C12 N11 C14 129.8(7) yes
C8 C12 N11 104.6(7) yes
C8 C12 I13 133.1(6) yes
N11 C12 I13 122.3(5) yes
C12 I13 Cl36 171.7(2) yes
N11 C14 C15 109.6(5) yes
N11 C14 H141 108.9 no
C15 C14 H141 109.4 no
N11 C14 H142 109.5 no
C15 C14 H142 110.1 no
H141 C14 H142 109.3 no
C14 C15 C16 112.1(6) yes
C14 C15 H151 110.5 no
C16 C15 H151 109.2 no
C14 C15 H152 109.2 no
C16 C15 H152 104.5 no
H151 C15 H152 111.2 no
C15 C16 C17 110.9(7) yes
C15 C16 H161 107.6 no
C17 C16 H161 108.9 no
C15 C16 H162 110.2 no
C17 C16 H162 110.3 no
H161 C16 H162 109.0 no
C16 C17 C18 112.4(8) yes
C16 C17 H171 108.6 no
C18 C17 H171 108.9 no
C16 C17 H172 109.1 no
C18 C17 H172 108.5 no
H171 C17 H172 109.4 no
C17 C18 C19 110.0(7) yes
C17 C18 H181 108.5 no
C19 C18 H181 110.7 no
C17 C18 H182 109.2 no
C19 C18 H182 108.3 no
H181 C18 H182 110.1 no
C18 C19 C20 110.6(7) yes
C18 C19 H191 108.8 no
C20 C19 H191 106.3 no
C18 C19 H192 111.0 no
C20 C19 H192 110.2 no
H191 C19 H192 109.8 no
C19 C20 C21 110.0(8) yes
C19 C20 H201 110.1 no
C21 C20 H201 110.2 no
C19 C20 H202 108.2 no
C21 C20 H202 108.7 no
H201 C20 H202 109.6 no
C20 C21 H213 107.8 no
C20 C21 H212 106.1 no
H213 C21 H212 111.1 no
C20 C21 H211 109.2 no
H213 C21 H211 111.1 no
H212 C21 H211 111.3 no
C5 C22 N23 118.8(7) yes
C5 C22 C26 133.4(7) yes
N23 C22 C26 107.7(7) yes
C22 N23 N24 109.8(7) yes
N23 N24 N25 107.2(7) yes
N24 N25 C26 110.5(7) yes
N24 N25 C28 118.6(8) yes
C26 N25 C28 130.8(8) yes
C22 C26 N25 104.7(7) yes
C22 C26 I27 133.2(6) yes
N25 C26 I27 122.1(6) yes
C26 I27 Cl36 170.9(2) yes
N25 C28 C29 111.0(6) yes
N25 C28 H281 109.0 no
C29 C28 H281 108.9 no
N25 C28 H282 108.7 no
C29 C28 H282 109.5 no
H281 C28 H282 109.8 no
C28 C29 C30 111.9(6) yes
C28 C29 H291 109.3 no
C30 C29 H291 108.4 no
C28 C29 H292 108.7 no
C30 C29 H292 108.9 no
H291 C29 H292 109.7 no
C29 C30 C31 110.6(6) yes
C29 C30 H301 109.0 no
C31 C30 H301 109.5 no
C29 C30 H302 109.3 no
C31 C30 H302 109.3 no
H301 C30 H302 109.1 no
C30 C31 C32 110.6(6) yes
C30 C31 H311 110.0 no
C32 C31 H311 109.7 no
C30 C31 H312 109.1 no
C32 C31 H312 108.3 no
H311 C31 H312 109.1 no
C31 C32 C33 111.1(7) yes
C31 C32 H321 109.3 no
C33 C32 H321 109.3 no
C31 C32 H322 109.4 no
C33 C32 H322 108.5 no
H321 C32 H322 109.3 no
C32 C33 C34 110.7(7) yes
C32 C33 H331 109.4 no
C34 C33 H331 108.8 no
C32 C33 H332 109.5 no
C34 C33 H332 108.8 no
H331 C33 H332 109.6 no
C33 C34 C35 110.4(8) yes
C33 C34 H341 108.5 no
C35 C34 H341 109.2 no
C33 C34 H342 109.2 no
C35 C34 H342 109.3 no
H341 C34 H342 110.2 no
C34 C35 H353 108.6 no
C34 C35 H352 109.5 no
H353 C35 H352 109.7 no
C34 C35 H351 109.8 no
H353 C35 H351 109.5 no
H352 C35 H351 109.6 no
I27 Cl36 I13 75.09(4) yes

loop_
_geom_bond_atom_site_label_1
_geom_bond_atom_site_label_2
_geom_bond_distance
_geom_bond_publ_flag
N1 C2 1.335(10) yes
N1 C6 1.343(10) yes
N1 C7 1.475(9) yes
C2 C3 1.389(10) yes
C2 H21 0.942 no
C3 C4 1.377(11) yes
C3 C8 1.468(10) yes
C4 C5 1.403(10) yes
C4 H41 0.938 no
C5 C6 1.388(10) yes
C5 C22 1.454(11) yes
C6 H61 0.932 no
C7 H71 0.958 no
C7 H72 0.958 no
C7 H73 0.955 no
C8 N9 1.373(10) yes
C8 C12 1.375(10) yes
N9 N10 1.314(9) yes
N10 N11 1.362(10) yes
N11 C12 1.349(10) yes
N11 C14 1.496(10) yes
C12 I13 2.080(8) yes
I13 Cl36 3.195(2) yes
C14 C15 1.532(8) yes
C14 H141 0.969 no
C14 H142 0.973 no
C15 C16 1.506(8) yes
C15 H151 0.977 no
C15 H152 0.977 no
C16 C17 1.545(8) yes
C16 H161 0.977 no
C16 H162 0.983 no
C17 C18 1.533(9) yes
C17 H171 0.979 no
C17 H172 0.980 no
C18 C19 1.540(9) yes
C18 H181 0.967 no
C18 H182 0.970 no
C19 C20 1.516(9) yes
C19 H191 0.970 no
C19 H192 0.970 no
C20 C21 1.529(9) yes
C20 H201 0.974 no
C20 H202 0.974 no
C21 H213 1.016 no
C21 H212 1.018 no
C21 H211 1.016 no
C22 N23 1.365(10) yes
C22 C26 1.387(11) yes
N23 N24 1.301(10) yes
N24 N25 1.363(10) yes
N25 C26 1.349(11) yes
N25 C28 1.471(12) yes
C26 I27 2.085(8) yes
I27 Cl36 3.1210(18) yes
C28 C29 1.533(8) yes
C28 H281 0.978 no
C28 H282 0.972 no
C29 C30 1.521(8) yes
C29 H291 0.974 no
C29 H292 0.976 no
C30 C31 1.536(8) yes
C30 H301 0.970 no
C30 H302 0.976 no
C31 C32 1.531(8) yes
C31 H311 0.970 no
C31 H312 0.973 no
C32 C33 1.535(9) yes
C32 H321 0.971 no
C32 H322 0.967 no
C33 C34 1.525(9) yes
C33 H331 0.971 no
C33 H332 0.971 no
C34 C35 1.516(9) yes
C34 H341 0.973 no
C34 H342 0.971 no
C35 H353 0.961 no
C35 H352 0.961 no
C35 H351 0.960 no
